data_2100517
loop_
_publ_author_name
'Barnes, Paris W.'
'Lufaso, Michael W.'
'Woodward, Patrick M.'

_publ_section_title
;
 Structure determination of <i>A</i>~2~<i>M</i>^3+^TaO~6~ and
 <i>A</i>~2~<i>M</i>^3+^NbO~6~ ordered perovskites: octahedral tilting
 and pseudosymmetry
;
_journal_coeditor_code WS5031
_journal_date_accepted 2006-01-19
_journal_date_recd_electronic 2005-06-10
_journal_issue 3
_journal_name_full 'Acta Crystallographica Section B'
_journal_page_first 384
_journal_page_last 396
_journal_paper_category FA
_journal_paper_doi 10.1107/S0108768106002448
_journal_volume 62
_journal_year 2006
_chemical_formula_sum 'Nb O6 Sc Sr2'
_chemical_formula_weight 409.096
_space_group_IT_number 14
_symmetry_cell_setting monoclinic
_symmetry_space_group_name_Hall '-P 2yn'
_symmetry_space_group_name_H-M 'P 1 21/n 1'
_audit_creation_method 'from EXP file using GSAS2CIF'
_cell_angle_alpha 90.0
_cell_angle_beta 90.021(8)
_cell_angle_gamma 90.0
_cell_formula_units_Z 2
_cell_length_a 5.7045(2)
_cell_length_b 5.6973(2)
_cell_length_c 8.0505(2)
_cell_measurement_temperature 298
_cell_volume 261.643(15)
_diffrn_ambient_temperature 298
_diffrn_measurement_device BT-1
_diffrn_measurement_method reactor
_diffrn_radiation_probe neutron
_diffrn_radiation_source NIST
_diffrn_radiation_type neutron
_diffrn_radiation_wavelength 1.5403
_exptl_crystal_density_diffrn 5.193
_refine_ls_goodness_of_fit_all 1.30
_refine_ls_matrix_type full
_refine_ls_number_parameters 42
_refine_ls_number_restraints 12
_refine_ls_shift/su_max 0.03
_refine_ls_shift/su_mean 0.01
_cod_data_source_file ws5031.cif
_cod_data_source_block Sr2ScNbO6
_cod_depositor_comments
;
The following automatic conversions were performed:
'_geom_bond_publ_flag' value 'N' changed to 'n' according to
'/home/saulius/struct/CIF-dictionaries/cif_core.dic' dictionary named
'cif_core.dic' version 2.4.1 from 2010-06-29 (114
times).

'_geom_angle_publ_flag' value 'N' changed to 'n' according to
'/home/saulius/struct/CIF-dictionaries/cif_core.dic' dictionary named
'cif_core.dic' version 2.4.1 from 2010-06-29 (721 time).

Automatic conversion script
Id: cif_fix_enum 1527 2010-12-29 10:47:43Z saulius 

The following automatic conversions were performed:

'_geom_bond_publ_flag' value 'N' changed to 'n' according to
/home/saulius/struct/CIF-dictionaries/cif_core.dic dictionary named
'cif_core.dic' version 2.4.1 from 2010-06-29 (114
times).

'_geom_angle_publ_flag' value 'N' changed to 'n' according
to /home/saulius/struct/CIF-dictionaries/cif_core.dic dictionary
named 'cif_core.dic' version 2.4.1 from 2010-06-29 (721 time).

Automatic conversion script
Id: cif_fix_values 1715 2011-07-08 13:25:40Z adriana 
;
_cod_original_cell_volume 261.647(14)
_cod_original_sg_symbol_H-M P21/n
_cod_database_code 2100517

loop_
_symmetry_equiv_pos_site_id
_symmetry_equiv_pos_as_xyz
1 +x,+y,+z
2 -x+1/2,+y+1/2,-z+1/2
-1 -x,-y,-z
-2 +x+1/2,-y+1/2,+z+1/2

loop_
_atom_site_type_symbol
_atom_site_label
_atom_site_fract_x
_atom_site_fract_y
_atom_site_fract_z
_atom_site_U_iso_or_equiv
_atom_site_thermal_displace_type
_atom_site_occupancy
SR Sr 0.5026(8) 0.5118(5) 0.2475(16) 0.0117(3) Uiso 1.0
SC Sc1 0.0 0.5 0.0 0.00784(13) Uiso 0.777(13)
NB Nb1 0.0 0.5 0.0 0.00784(13) Uiso 0.223(13)
SC Sc2 0.5 0.0 0.0 0.00784(13) Uiso 0.223(13)
NB Nb2 0.5 0.0 0.0 0.00784(13) Uiso 0.777(13)
O O1 0.2356(9) 0.2251(10) -0.0237(7) 0.0086(12) Uiso 1.0
O O2 0.2792(10) 0.7259(10) -0.0313(7) 0.0126(15) Uiso 1.0
O O3 0.4441(6) -0.0057(7) 0.2457(7) 0.0114(6) Uiso 1.0

loop_
_geom_angle_atom_site_label_1
_geom_angle_atom_site_label_2
_geom_angle_atom_site_label_3
_geom_angle_site_symmetry_1
_geom_angle_site_symmetry_3
_geom_angle
_geom_angle_publ_flag
Sr Sr Sr 2_545 2_555 89.33(19) n
Sr Sr Sr 2_545 2_645 90.064(8) n
Sr Sr Sr 2_545 2_655 178.7(7) n
Sr Sr Sr 2_545 -1_665 88.9(4) n
Sr Sr Sr 2_545 -1_666 87.8(4) n
Sr Sr Sc1 2_545 1_555 53.72(18) n
Sr Sr Sc1 2_545 1_655 125.0(4) n
Sr Sr Sc1 2_545 2_545 54.17(17) n
Sr Sr Sc1 2_545 2_555 124.0(4) n
Sr Sr Nb1 2_545 1_555 53.72(18) n
Sr Sr Nb1 2_545 1_655 125.0(4) n
Sr Sr Nb1 2_545 2_545 54.17(17) n
Sr Sr Nb1 2_545 2_555 124.0(4) n
Sr Sr Sc2 2_545 1_555 54.72(17) n
Sr Sr Sc2 2_545 1_565 125.1(3) n
Sr Sr Sc2 2_545 2_555 53.2(2) n
Sr Sr Sc2 2_545 2_655 124.0(4) n
Sr Sr Nb2 2_545 1_555 54.72(17) n
Sr Sr Nb2 2_545 1_565 125.1(3) n
Sr Sr Nb2 2_545 2_555 53.2(2) n
Sr Sr Nb2 2_545 2_655 124.0(4) n
Sr Sr O1 2_545 2_555 87.3(3) n
Sr Sr O1 2_545 -1_665 140.2(6) n
Sr Sr O1 2_545 -2_666 89.5(3) n
Sr Sr Sr 2_555 2_645 178.7(7) n
Sr Sr Sr 2_555 2_655 90.063(8) n
Sr Sr Sr 2_555 -1_665 91.6(4) n
Sr Sr Sr 2_555 -1_666 90.5(4) n
Sr Sr Sc1 2_555 1_555 55.62(18) n
Sr Sr Sc1 2_555 1_655 127.0(4) n
Sr Sr Sc1 2_555 2_545 124.6(4) n
Sr Sr Sc1 2_555 2_555 54.79(18) n
Sr Sr Nb1 2_555 1_555 55.62(18) n
Sr Sr Nb1 2_555 1_655 127.0(4) n
Sr Sr Nb1 2_555 2_545 124.6(4) n
Sr Sr Nb1 2_555 2_555 54.79(18) n
Sr Sr Sc2 2_555 1_555 125.7(3) n
Sr Sr Sc2 2_555 1_565 55.35(17) n
Sr Sr Sc2 2_555 2_555 55.1(2) n
Sr Sr Sc2 2_555 2_655 125.9(4) n
Sr Sr Nb2 2_555 1_555 125.7(3) n
Sr Sr Nb2 2_555 1_565 55.35(17) n
Sr Sr Nb2 2_555 2_555 55.1(2) n
Sr Sr Nb2 2_555 2_655 125.9(4) n
Sr Sr O1 2_555 2_555 50.1(3) n
Sr Sr O1 2_555 -1_665 90.6(3) n
Sr Sr O1 2_555 -2_666 135.2(6) n
Sr Sr Sr 2_645 2_655 90.52(19) n
Sr Sr Sr 2_645 -1_665 89.5(4) n
Sr Sr Sr 2_645 -1_666 88.4(4) n
Sr Sr Sc1 2_645 1_555 124.7(3) n
Sr Sr Sc1 2_645 1_655 54.3(2) n
Sr Sr Sc1 2_645 2_545 54.17(18) n
Sr Sr Sc1 2_645 2_555 124.8(4) n
Sr Sr Nb1 2_645 1_555 124.7(3) n
Sr Sr Nb1 2_645 1_655 54.3(2) n
Sr Sr Nb1 2_645 2_545 54.17(18) n
Sr Sr Nb1 2_645 2_555 124.8(4) n
Sr Sr Sc2 2_645 1_555 54.69(17) n
Sr Sr Sc2 2_645 1_565 125.9(4) n
Sr Sr Sc2 2_645 2_555 123.7(4) n
Sr Sr Sc2 2_645 2_655 53.73(19) n
Sr Sr Nb2 2_645 1_555 54.69(17) n
Sr Sr Nb2 2_645 1_565 125.9(4) n
Sr Sr Nb2 2_645 2_555 123.7(4) n
Sr Sr Nb2 2_645 2_655 53.73(19) n
Sr Sr O1 2_645 2_555 128.7(5) n
Sr Sr O1 2_645 -1_665 90.6(3) n
Sr Sr O1 2_645 -2_666 43.62(19) n
Sr Sr Sr 2_655 -1_665 92.2(4) n
Sr Sr Sr 2_655 -1_666 91.1(4) n
Sr Sr Sc1 2_655 1_555 126.7(4) n
Sr Sr Sc1 2_655 1_655 56.2(2) n
Sr Sr Sc1 2_655 2_545 125.5(4) n
Sr Sr Sc1 2_655 2_555 54.82(18) n
Sr Sr Nb1 2_655 1_555 126.7(4) n
Sr Sr Nb1 2_655 1_655 56.2(2) n
Sr Sr Nb1 2_655 2_545 125.5(4) n
Sr Sr Nb1 2_655 2_555 54.82(18) n
Sr Sr Sc2 2_655 1_555 126.5(4) n
Sr Sr Sc2 2_655 1_565 55.34(18) n
Sr Sr Sc2 2_655 2_555 125.6(4) n
Sr Sr Sc2 2_655 2_655 55.65(18) n
Sr Sr Nb2 2_655 1_555 126.5(4) n
Sr Sr Nb2 2_655 1_565 55.34(18) n
Sr Sr Nb2 2_655 2_555 125.6(4) n
Sr Sr Nb2 2_655 2_655 55.65(18) n
Sr Sr O1 2_655 2_555 91.4(3) n
Sr Sr O1 2_655 -1_665 41.0(2) n
Sr Sr O1 2_655 -2_666 90.1(3) n
Sr Sr Sr -1_665 -1_666 176.08(17) n
Sr Sr Sc1 -1_665 1_555 54.78(18) n
Sr Sr Sc1 -1_665 1_655 55.3(2) n
Sr Sr Sc1 -1_665 2_545 122.95(19) n
Sr Sr Sc1 -1_665 2_555 128.1(2) n
Sr Sr Nb1 -1_665 1_555 54.78(18) n
Sr Sr Nb1 -1_665 1_655 55.3(2) n
Sr Sr Nb1 -1_665 2_545 122.95(19) n
Sr Sr Nb1 -1_665 2_555 128.1(2) n
Sr Sr Sc2 -1_665 1_555 53.72(17) n
Sr Sr Sc2 -1_665 1_565 56.3(2) n
Sr Sr Sc2 -1_665 2_555 124.9(2) n
Sr Sr Sc2 -1_665 2_655 126.0(3) n
Sr Sr Nb2 -1_665 1_555 53.72(17) n
Sr Sr Nb2 -1_665 1_565 56.3(2) n
Sr Sr Nb2 -1_665 2_555 124.9(2) n
Sr Sr Nb2 -1_665 2_655 126.0(3) n
Sr Sr O1 -1_665 2_555 141.6(3) n
Sr Sr O1 -1_665 -1_665 51.3(3) n
Sr Sr O1 -1_665 -2_666 133.1(3) n
Sr Sr Sc1 -1_666 1_555 124.3(3) n
Sr Sr Sc1 -1_666 1_655 125.4(2) n
Sr Sr Sc1 -1_666 2_545 53.22(17) n
Sr Sr Sc1 -1_666 2_555 55.73(19) n
Sr Sr Nb1 -1_666 1_555 124.3(3) n
Sr Sr Nb1 -1_666 1_655 125.4(2) n
Sr Sr Nb1 -1_666 2_545 53.22(17) n
Sr Sr Nb1 -1_666 2_555 55.73(19) n
Sr Sr Sc2 -1_666 1_555 122.5(2) n
Sr Sr Sc2 -1_666 1_565 127.5(2) n
Sr Sr Sc2 -1_666 2_555 54.2(2) n
Sr Sr Sc2 -1_666 2_655 54.80(18) n
Sr Sr Nb2 -1_666 1_555 122.5(2) n
Sr Sr Nb2 -1_666 1_565 127.5(2) n
Sr Sr Nb2 -1_666 2_555 54.2(2) n
Sr Sr Nb2 -1_666 2_655 54.80(18) n
Sr Sr O1 -1_666 2_555 40.3(2) n
Sr Sr O1 -1_666 -1_665 132.0(3) n
Sr Sr O1 -1_666 -2_666 44.8(3) n
Sc1 Sr Sc1 1_555 1_655 110.1(4) n
Sc1 Sr Sc1 1_555 2_545 107.88(10) n
Sc1 Sr Sc1 1_555 2_555 110.40(11) n
Sc1 Sr Nb1 1_555 1_555 0.0 n
Sc1 Sr Nb1 1_555 1_655 110.1(4) n
Sc1 Sr Nb1 1_555 2_545 107.88(10) n
Sc1 Sr Nb1 1_555 2_555 110.40(11) n
Sc1 Sr Sc2 1_555 1_555 70.05(17) n
Sc1 Sr Sc2 1_555 1_565 71.33(18) n
Sc1 Sr Sc2 1_555 2_555 70.12(9) n
Sc1 Sr Sc2 1_555 2_655 177.65(16) n
Sc1 Sr Nb2 1_555 1_555 70.05(17) n
Sc1 Sr Nb2 1_555 1_565 71.33(18) n
Sc1 Sr Nb2 1_555 2_555 70.12(9) n
Sc1 Sr Nb2 1_555 2_655 177.65(16) n
Sc1 Sr O1 1_555 2_555 93.52(17) n
Sc1 Sr O1 1_555 -1_665 94.7(3) n
Sc1 Sr O1 1_555 -2_666 143.22(19) n
Sc1 Sr Sc1 1_655 2_545 108.43(10) n
Sc1 Sr Sc1 1_655 2_555 110.99(11) n
Sc1 Sr Nb1 1_655 1_555 110.1(4) n
Sc1 Sr Nb1 1_655 1_655 0.0 n
Sc1 Sr Nb1 1_655 2_545 108.43(10) n
Sc1 Sr Nb1 1_655 2_555 110.99(11) n
Sc1 Sr Sc2 1_655 1_555 70.31(19) n
Sc1 Sr Sc2 1_655 1_565 71.6(2) n
Sc1 Sr Sc2 1_655 2_555 177.78(10) n
Sc1 Sr Sc2 1_655 2_655 70.68(9) n
Sc1 Sr Nb2 1_655 1_555 70.31(19) n
Sc1 Sr Nb2 1_655 1_565 71.6(2) n
Sc1 Sr Nb2 1_655 2_555 177.78(10) n
Sc1 Sr Nb2 1_655 2_655 70.68(9) n
Sc1 Sr O1 1_655 2_555 147.06(18) n
Sc1 Sr O1 1_655 -1_665 36.69(14) n
Sc1 Sr O1 1_655 -2_666 88.80(18) n
Sc1 Sr Sc1 2_545 2_555 109.0(4) n
Sc1 Sr Nb1 2_545 1_555 107.88(10) n
Sc1 Sr Nb1 2_545 1_655 108.43(10) n
Sc1 Sr Nb1 2_545 2_545 0.0 n
Sc1 Sr Nb1 2_545 2_555 109.0(4) n
Sc1 Sr Sc2 2_545 1_555 69.23(5) n
Sc1 Sr Sc2 2_545 1_565 179.1(3) n
Sc1 Sr Sc2 2_545 2_555 69.52(19) n
Sc1 Sr Sc2 2_545 2_655 69.80(17) n
Sc1 Sr Nb2 2_545 1_555 69.23(5) n
Sc1 Sr Nb2 2_545 1_565 179.1(3) n
Sc1 Sr Nb2 2_545 2_555 69.52(19) n
Sc1 Sr Nb2 2_545 2_655 69.80(17) n
Sc1 Sr O1 2_545 2_555 84.4(3) n
Sc1 Sr O1 2_545 -1_665 144.63(18) n
Sc1 Sr O1 2_545 -2_666 35.35(13) n
Sc1 Sr Nb1 2_555 1_555 110.40(11) n
Sc1 Sr Nb1 2_555 1_655 110.99(11) n
Sc1 Sr Nb1 2_555 2_545 109.0(4) n
Sc1 Sr Nb1 2_555 2_555 0.0 n
Sc1 Sr Sc2 2_555 1_555 178.1(4) n
Sc1 Sr Sc2 2_555 1_565 71.78(6) n
Sc1 Sr Sc2 2_555 2_555 70.77(19) n
Sc1 Sr Sc2 2_555 2_655 71.07(18) n
Sc1 Sr Nb2 2_555 1_555 178.1(4) n
Sc1 Sr Nb2 2_555 1_565 71.78(6) n
Sc1 Sr Nb2 2_555 2_555 70.77(19) n
Sc1 Sr Nb2 2_555 2_655 71.07(18) n
Sc1 Sr O1 2_555 2_555 36.91(12) n
Sc1 Sr O1 2_555 -1_665 87.10(11) n
Sc1 Sr O1 2_555 -2_666 90.2(4) n
Nb1 Sr Nb1 1_555 1_655 110.1(4) n
Nb1 Sr Nb1 1_555 2_545 107.88(10) n
Nb1 Sr Nb1 1_555 2_555 110.40(11) n
Nb1 Sr Sc2 1_555 1_555 70.05(17) n
Nb1 Sr Sc2 1_555 1_565 71.33(18) n
Nb1 Sr Sc2 1_555 2_555 70.12(9) n
Nb1 Sr Sc2 1_555 2_655 177.65(16) n
Nb1 Sr Nb2 1_555 1_555 70.05(17) n
Nb1 Sr Nb2 1_555 1_565 71.33(18) n
Nb1 Sr Nb2 1_555 2_555 70.12(9) n
Nb1 Sr Nb2 1_555 2_655 177.65(16) n
Nb1 Sr O1 1_555 2_555 93.52(17) n
Nb1 Sr O1 1_555 -1_665 94.7(3) n
Nb1 Sr O1 1_555 -2_666 143.22(19) n
Nb1 Sr Nb1 1_655 2_545 108.43(10) n
Nb1 Sr Nb1 1_655 2_555 110.99(11) n
Nb1 Sr Sc2 1_655 1_555 70.31(19) n
Nb1 Sr Sc2 1_655 1_565 71.6(2) n
Nb1 Sr Sc2 1_655 2_555 177.78(10) n
Nb1 Sr Sc2 1_655 2_655 70.68(9) n
Nb1 Sr Nb2 1_655 1_555 70.31(19) n
Nb1 Sr Nb2 1_655 1_565 71.6(2) n
Nb1 Sr Nb2 1_655 2_555 177.78(10) n
Nb1 Sr Nb2 1_655 2_655 70.68(9) n
Nb1 Sr O1 1_655 2_555 147.06(18) n
Nb1 Sr O1 1_655 -1_665 36.69(14) n
Nb1 Sr O1 1_655 -2_666 88.80(18) n
Nb1 Sr Nb1 2_545 2_555 109.0(4) n
Nb1 Sr Sc2 2_545 1_555 69.23(5) n
Nb1 Sr Sc2 2_545 1_565 179.1(3) n
Nb1 Sr Sc2 2_545 2_555 69.52(19) n
Nb1 Sr Sc2 2_545 2_655 69.80(17) n
Nb1 Sr Nb2 2_545 1_555 69.23(5) n
Nb1 Sr Nb2 2_545 1_565 179.1(3) n
Nb1 Sr Nb2 2_545 2_555 69.52(19) n
Nb1 Sr Nb2 2_545 2_655 69.80(17) n
Nb1 Sr O1 2_545 2_555 84.4(3) n
Nb1 Sr O1 2_545 -1_665 144.63(18) n
Nb1 Sr O1 2_545 -2_666 35.35(13) n
Nb1 Sr Sc2 2_555 1_555 178.1(4) n
Nb1 Sr Sc2 2_555 1_565 71.78(6) n
Nb1 Sr Sc2 2_555 2_555 70.77(19) n
Nb1 Sr Sc2 2_555 2_655 71.07(18) n
Nb1 Sr Nb2 2_555 1_555 178.1(4) n
Nb1 Sr Nb2 2_555 1_565 71.78(6) n
Nb1 Sr Nb2 2_555 2_555 70.77(19) n
Nb1 Sr Nb2 2_555 2_655 71.07(18) n
Nb1 Sr O1 2_555 2_555 36.91(12) n
Nb1 Sr O1 2_555 -1_665 87.10(11) n
Nb1 Sr O1 2_555 -2_666 90.2(4) n
Sc2 Sr Sc2 1_555 1_565 110.0(4) n
Sc2 Sr Sc2 1_555 2_555 107.89(10) n
Sc2 Sr Sc2 1_555 2_655 108.41(10) n
Sc2 Sr Nb2 1_555 1_555 0.0 n
Sc2 Sr Nb2 1_555 1_565 110.0(4) n
Sc2 Sr Nb2 1_555 2_555 107.89(10) n
Sc2 Sr Nb2 1_555 2_655 108.41(10) n
Sc2 Sr O1 1_555 2_555 141.6(2) n
Sc2 Sr O1 1_555 -1_665 94.7(3) n
Sc2 Sr O1 1_555 -2_666 88.48(15) n
Sc2 Sr Sc2 1_565 2_555 110.42(11) n
Sc2 Sr Sc2 1_565 2_655 110.98(11) n
Sc2 Sr Nb2 1_565 1_555 110.0(4) n
Sc2 Sr Nb2 1_565 1_565 0.0 n
Sc2 Sr Nb2 1_565 2_555 110.42(11) n
Sc2 Sr Nb2 1_565 2_655 110.98(11) n
Sc2 Sr O1 1_565 2_555 96.02(15) n
Sc2 Sr O1 1_565 -1_665 35.54(13) n
Sc2 Sr O1 1_565 -2_666 145.43(19) n
Sc2 Sr Sc2 2_555 2_655 109.0(4) n
Sc2 Sr Nb2 2_555 1_555 107.89(10) n
Sc2 Sr Nb2 2_555 1_565 110.42(11) n
Sc2 Sr Nb2 2_555 2_555 0.0 n
Sc2 Sr Nb2 2_555 2_655 109.0(4) n
Sc2 Sr O1 2_555 2_555 34.45(13) n
Sc2 Sr O1 2_555 -1_665 145.45(14) n
Sc2 Sr O1 2_555 -2_666 89.9(4) n
Sc2 Sr Nb2 2_655 1_555 108.41(10) n
Sc2 Sr Nb2 2_655 1_565 110.98(11) n
Sc2 Sr Nb2 2_655 2_555 109.0(4) n
Sc2 Sr Nb2 2_655 2_655 0.0 n
Sc2 Sr O1 2_655 2_555 86.7(3) n
Sc2 Sr O1 2_655 -1_665 87.19(15) n
Sc2 Sr O1 2_655 -2_666 34.46(13) n
Nb2 Sr Nb2 1_555 1_565 110.0(4) n
Nb2 Sr Nb2 1_555 2_555 107.89(10) n
Nb2 Sr Nb2 1_555 2_655 108.41(10) n
Nb2 Sr O1 1_555 2_555 141.6(2) n
Nb2 Sr O1 1_555 -1_665 94.7(3) n
Nb2 Sr O1 1_555 -2_666 88.48(15) n
Nb2 Sr Nb2 1_565 2_555 110.42(11) n
Nb2 Sr Nb2 1_565 2_655 110.98(11) n
Nb2 Sr O1 1_565 2_555 96.02(15) n
Nb2 Sr O1 1_565 -1_665 35.54(13) n
Nb2 Sr O1 1_565 -2_666 145.43(19) n
Nb2 Sr Nb2 2_555 2_655 109.0(4) n
Nb2 Sr O1 2_555 2_555 34.45(13) n
Nb2 Sr O1 2_555 -1_665 145.45(14) n
Nb2 Sr O1 2_555 -2_666 89.9(4) n
Nb2 Sr O1 2_655 2_555 86.7(3) n
Nb2 Sr O1 2_655 -1_665 87.19(15) n
Nb2 Sr O1 2_655 -2_666 34.46(13) n
O1 Sr O1 2_555 -1_665 121.83(11) n
O1 Sr O1 2_555 -2_666 85.1(4) n
O1 Sr O1 -1_665 -2_666 117.2(2) n
Sr Sc1 Sr 1_455 1_555 110.1(4) n
Sr Sc1 Sr 1_455 2_545 70.91(9) n
Sr Sc1 Sr 1_455 2_555 69.64(9) n
Sr Sc1 Sr 1_455 -1_565 69.9(4) n
Sr Sc1 Sr 1_455 -1_665 180.0 n
Sr Sc1 Sr 1_455 -2_565 110.36(9) n
Sr Sc1 Sr 1_455 -2_575 109.09(9) n
Sr Sc1 O1 1_455 1_555 126.75(18) n
Sr Sc1 O1 1_455 -1_565 53.25(18) n
Sr Sc1 O2 1_455 1_555 133.6(2) n
Sr Sc1 O2 1_455 -1_565 46.4(2) n
Sr Sc1 O3 1_455 2_555 63.79(19) n
Sr Sc1 O3 1_455 -2_565 116.21(19) n
Sr Sc1 Sr 1_555 2_545 71.49(9) n
Sr Sc1 Sr 1_555 2_555 70.21(9) n
Sr Sc1 Sr 1_555 -1_565 180.0 n
Sr Sc1 Sr 1_555 -1_665 69.9(4) n
Sr Sc1 Sr 1_555 -2_565 109.79(9) n
Sr Sc1 Sr 1_555 -2_575 108.51(9) n
Sr Sc1 O1 1_555 1_555 62.3(2) n
Sr Sc1 O1 1_555 -1_565 117.7(2) n
Sr Sc1 O2 1_555 1_555 54.8(2) n
Sr Sc1 O2 1_555 -1_565 125.2(2) n
Sr Sc1 O3 1_555 2_555 46.4(2) n
Sr Sc1 O3 1_555 -2_565 133.6(2) n
Sr Sc1 Sr 2_545 2_555 109.0(4) n
Sr Sc1 Sr 2_545 -1_565 108.51(9) n
Sr Sc1 Sr 2_545 -1_665 109.09(9) n
Sr Sc1 Sr 2_545 -2_565 71.0(4) n
Sr Sc1 Sr 2_545 -2_575 180.0 n
Sr Sc1 O1 2_545 1_555 56.4(2) n
Sr Sc1 O1 2_545 -1_565 123.6(2) n
Sr Sc1 O2 2_545 1_555 125.4(2) n
Sr Sc1 O2 2_545 -1_565 54.6(2) n
Sr Sc1 O3 2_545 2_555 53.5(2) n
Sr Sc1 O3 2_545 -2_565 126.5(2) n
Sr Sc1 Sr 2_555 -1_565 109.79(9) n
Sr Sc1 Sr 2_555 -1_665 110.36(9) n
Sr Sc1 Sr 2_555 -2_565 179.972 n
Sr Sc1 Sr 2_555 -2_575 71.0(4) n
Sr Sc1 O1 2_555 1_555 132.48(18) n
Sr Sc1 O1 2_555 -1_565 47.52(18) n
Sr Sc1 O2 2_555 1_555 64.0(2) n
Sr Sc1 O2 2_555 -1_565 116.0(2) n
Sr Sc1 O3 2_555 2_555 56.5(2) n
Sr Sc1 O3 2_555 -2_565 123.5(2) n
Sr Sc1 Sr -1_565 -1_665 110.1(4) n
Sr Sc1 Sr -1_565 -2_565 70.21(9) n
Sr Sc1 Sr -1_565 -2_575 71.49(9) n
Sr Sc1 O1 -1_565 1_555 117.7(2) n
Sr Sc1 O1 -1_565 -1_565 62.3(2) n
Sr Sc1 O2 -1_565 1_555 125.2(2) n
Sr Sc1 O2 -1_565 -1_565 54.8(2) n
Sr Sc1 O3 -1_565 2_555 133.6(2) n
Sr Sc1 O3 -1_565 -2_565 46.4(2) n
Sr Sc1 Sr -1_665 -2_565 69.64(9) n
Sr Sc1 Sr -1_665 -2_575 70.91(9) n
Sr Sc1 O1 -1_665 1_555 53.25(18) n
Sr Sc1 O1 -1_665 -1_565 126.75(18) n
Sr Sc1 O2 -1_665 1_555 46.4(2) n
Sr Sc1 O2 -1_665 -1_565 133.6(2) n
Sr Sc1 O3 -1_665 2_555 116.21(19) n
Sr Sc1 O3 -1_665 -2_565 63.79(19) n
Sr Sc1 Sr -2_565 -2_575 109.0(4) n
Sr Sc1 O1 -2_565 1_555 47.52(18) n
Sr Sc1 O1 -2_565 -1_565 132.48(18) n
Sr Sc1 O2 -2_565 1_555 116.0(2) n
Sr Sc1 O2 -2_565 -1_565 64.0(2) n
Sr Sc1 O3 -2_565 2_555 123.5(2) n
Sr Sc1 O3 -2_565 -2_565 56.5(2) n
Sr Sc1 O1 -2_575 1_555 123.6(2) n
Sr Sc1 O1 -2_575 -1_565 56.4(2) n
Sr Sc1 O2 -2_575 1_555 54.6(2) n
Sr Sc1 O2 -2_575 -1_565 125.4(2) n
Sr Sc1 O3 -2_575 2_555 126.5(2) n
Sr Sc1 O3 -2_575 -2_565 53.5(2) n
O1 Sc1 O1 1_555 -1_565 179.9802 n
O1 Sc1 O2 1_555 1_555 87.7(4) n
O1 Sc1 O2 1_555 -1_565 92.3(4) n
O1 Sc1 O3 1_555 2_555 88.83(17) n
O1 Sc1 O3 1_555 -2_565 91.17(17) n
O1 Sc1 O2 -1_565 1_555 92.3(4) n
O1 Sc1 O2 -1_565 -1_565 87.7(4) n
O1 Sc1 O3 -1_565 2_555 91.17(17) n
O1 Sc1 O3 -1_565 -2_565 88.83(17) n
O2 Sc1 O2 1_555 -1_565 179.9657 n
O2 Sc1 O3 1_555 2_555 90.68(18) n
O2 Sc1 O3 1_555 -2_565 89.32(18) n
O2 Sc1 O3 -1_565 2_555 89.32(18) n
O2 Sc1 O3 -1_565 -2_565 90.68(18) n
O3 Sc1 O3 2_555 -2_565 180.0 n
Sr Nb1 Sr 1_455 1_555 110.1(4) n
Sr Nb1 Sr 1_455 2_545 70.91(9) n
Sr Nb1 Sr 1_455 2_555 69.64(9) n
Sr Nb1 Sr 1_455 -1_565 69.9(4) n
Sr Nb1 Sr 1_455 -1_665 180.0 n
Sr Nb1 Sr 1_455 -2_565 110.36(9) n
Sr Nb1 Sr 1_455 -2_575 109.09(9) n
Sr Nb1 O1 1_455 1_555 126.75(18) n
Sr Nb1 O1 1_455 -1_565 53.25(18) n
Sr Nb1 O2 1_455 1_555 133.6(2) n
Sr Nb1 O2 1_455 -1_565 46.4(2) n
Sr Nb1 O3 1_455 2_555 63.79(19) n
Sr Nb1 O3 1_455 -2_565 116.21(19) n
Sr Nb1 Sr 1_555 2_545 71.49(9) n
Sr Nb1 Sr 1_555 2_555 70.21(9) n
Sr Nb1 Sr 1_555 -1_565 180.0 n
Sr Nb1 Sr 1_555 -1_665 69.9(4) n
Sr Nb1 Sr 1_555 -2_565 109.79(9) n
Sr Nb1 Sr 1_555 -2_575 108.51(9) n
Sr Nb1 O1 1_555 1_555 62.3(2) n
Sr Nb1 O1 1_555 -1_565 117.7(2) n
Sr Nb1 O2 1_555 1_555 54.8(2) n
Sr Nb1 O2 1_555 -1_565 125.2(2) n
Sr Nb1 O3 1_555 2_555 46.4(2) n
Sr Nb1 O3 1_555 -2_565 133.6(2) n
Sr Nb1 Sr 2_545 2_555 109.0(4) n
Sr Nb1 Sr 2_545 -1_565 108.51(9) n
Sr Nb1 Sr 2_545 -1_665 109.09(9) n
Sr Nb1 Sr 2_545 -2_565 71.0(4) n
Sr Nb1 Sr 2_545 -2_575 180.0 n
Sr Nb1 O1 2_545 1_555 56.4(2) n
Sr Nb1 O1 2_545 -1_565 123.6(2) n
Sr Nb1 O2 2_545 1_555 125.4(2) n
Sr Nb1 O2 2_545 -1_565 54.6(2) n
Sr Nb1 O3 2_545 2_555 53.5(2) n
Sr Nb1 O3 2_545 -2_565 126.5(2) n
Sr Nb1 Sr 2_555 -1_565 109.79(9) n
Sr Nb1 Sr 2_555 -1_665 110.36(9) n
Sr Nb1 Sr 2_555 -2_565 179.972 n
Sr Nb1 Sr 2_555 -2_575 71.0(4) n
Sr Nb1 O1 2_555 1_555 132.48(18) n
Sr Nb1 O1 2_555 -1_565 47.52(18) n
Sr Nb1 O2 2_555 1_555 64.0(2) n
Sr Nb1 O2 2_555 -1_565 116.0(2) n
Sr Nb1 O3 2_555 2_555 56.5(2) n
Sr Nb1 O3 2_555 -2_565 123.5(2) n
Sr Nb1 Sr -1_565 -1_665 110.1(4) n
Sr Nb1 Sr -1_565 -2_565 70.21(9) n
Sr Nb1 Sr -1_565 -2_575 71.49(9) n
Sr Nb1 O1 -1_565 1_555 117.7(2) n
Sr Nb1 O1 -1_565 -1_565 62.3(2) n
Sr Nb1 O2 -1_565 1_555 125.2(2) n
Sr Nb1 O2 -1_565 -1_565 54.8(2) n
Sr Nb1 O3 -1_565 2_555 133.6(2) n
Sr Nb1 O3 -1_565 -2_565 46.4(2) n
Sr Nb1 Sr -1_665 -2_565 69.64(9) n
Sr Nb1 Sr -1_665 -2_575 70.91(9) n
Sr Nb1 O1 -1_665 1_555 53.25(18) n
Sr Nb1 O1 -1_665 -1_565 126.75(18) n
Sr Nb1 O2 -1_665 1_555 46.4(2) n
Sr Nb1 O2 -1_665 -1_565 133.6(2) n
Sr Nb1 O3 -1_665 2_555 116.21(19) n
Sr Nb1 O3 -1_665 -2_565 63.79(19) n
Sr Nb1 Sr -2_565 -2_575 109.0(4) n
Sr Nb1 O1 -2_565 1_555 47.52(18) n
Sr Nb1 O1 -2_565 -1_565 132.48(18) n
Sr Nb1 O2 -2_565 1_555 116.0(2) n
Sr Nb1 O2 -2_565 -1_565 64.0(2) n
Sr Nb1 O3 -2_565 2_555 123.5(2) n
Sr Nb1 O3 -2_565 -2_565 56.5(2) n
Sr Nb1 O1 -2_575 1_555 123.6(2) n
Sr Nb1 O1 -2_575 -1_565 56.4(2) n
Sr Nb1 O2 -2_575 1_555 54.6(2) n
Sr Nb1 O2 -2_575 -1_565 125.4(2) n
Sr Nb1 O3 -2_575 2_555 126.5(2) n
Sr Nb1 O3 -2_575 -2_565 53.5(2) n
O1 Nb1 O1 1_555 -1_565 179.9802 n
O1 Nb1 O2 1_555 1_555 87.7(4) n
O1 Nb1 O2 1_555 -1_565 92.3(4) n
O1 Nb1 O3 1_555 2_555 88.83(17) n
O1 Nb1 O3 1_555 -2_565 91.17(17) n
O1 Nb1 O2 -1_565 1_555 92.3(4) n
O1 Nb1 O2 -1_565 -1_565 87.7(4) n
O1 Nb1 O3 -1_565 2_555 91.17(17) n
O1 Nb1 O3 -1_565 -2_565 88.83(17) n
O2 Nb1 O2 1_555 -1_565 179.9657 n
O2 Nb1 O3 1_555 2_555 90.68(18) n
O2 Nb1 O3 1_555 -2_565 89.32(18) n
O2 Nb1 O3 -1_565 2_555 89.32(18) n
O2 Nb1 O3 -1_565 -2_565 90.68(18) n
O3 Nb1 O3 2_555 -2_565 180.0 n
Sr Sc2 Sr 1_545 1_555 110.0(4) n
Sr Sc2 Sr 1_545 2_545 71.47(9) n
Sr Sc2 Sr 1_545 2_645 70.93(9) n
Sr Sc2 Sr 1_545 -1_655 70.0(4) n
Sr Sc2 Sr 1_545 -1_665 179.972 n
Sr Sc2 Sr 1_545 -2_565 109.07(9) n
Sr Sc2 Sr 1_545 -2_665 108.53(9) n
Sr Sc2 O1 1_545 1_555 125.7(2) n
Sr Sc2 O1 1_545 -1_655 54.3(2) n
Sr Sc2 O2 1_545 1_545 56.5(2) n
Sr Sc2 O2 1_545 -1_665 123.6(2) n
Sr Sc2 O3 1_545 1_555 54.0(2) n
Sr Sc2 O3 1_545 -1_655 126.0(2) n
Sr Sc2 Sr 1_555 2_545 70.20(9) n
Sr Sc2 Sr 1_555 2_645 69.66(9) n
Sr Sc2 Sr 1_555 -1_655 179.972 n
Sr Sc2 Sr 1_555 -1_665 70.0(4) n
Sr Sc2 Sr 1_555 -2_565 110.34(9) n
Sr Sc2 Sr 1_555 -2_665 109.80(9) n
Sr Sc2 O1 1_555 1_555 61.63(18) n
Sr Sc2 O1 1_555 -1_655 118.37(18) n
Sr Sc2 O2 1_555 1_545 135.27(19) n
Sr Sc2 O2 1_555 -1_665 44.73(19) n
Sr Sc2 O3 1_555 1_555 57.1(2) n
Sr Sc2 O3 1_555 -1_655 122.9(2) n
Sr Sc2 Sr 2_545 2_645 109.0(4) n
Sr Sc2 Sr 2_545 -1_655 109.80(9) n
Sr Sc2 Sr 2_545 -1_665 108.53(9) n
Sr Sc2 Sr 2_545 -2_565 71.0(4) n
Sr Sc2 Sr 2_545 -2_665 180.0 n
Sr Sc2 O1 2_545 1_555 54.9(2) n
Sr Sc2 O1 2_545 -1_655 125.1(2) n
Sr Sc2 O2 2_545 1_545 65.09(15) n
Sr Sc2 O2 2_545 -1_665 114.91(15) n
Sr Sc2 O3 2_545 1_555 45.54(19) n
Sr Sc2 O3 2_545 -1_655 134.46(19) n
Sr Sc2 Sr 2_645 -1_655 110.34(9) n
Sr Sc2 Sr 2_645 -1_665 109.07(9) n
Sr Sc2 Sr 2_645 -2_565 179.9802 n
Sr Sc2 Sr 2_645 -2_665 71.0(4) n
Sr Sc2 O1 2_645 1_555 131.28(18) n
Sr Sc2 O1 2_645 -1_655 48.72(18) n
Sr Sc2 O2 2_645 1_545 126.4(2) n
Sr Sc2 O2 2_645 -1_665 53.6(2) n
Sr Sc2 O3 2_645 1_555 63.6(2) n
Sr Sc2 O3 2_645 -1_655 116.4(2) n
Sr Sc2 Sr -1_655 -1_665 110.0(4) n
Sr Sc2 Sr -1_655 -2_565 69.66(9) n
Sr Sc2 Sr -1_655 -2_665 70.20(9) n
Sr Sc2 O1 -1_655 1_555 118.37(18) n
Sr Sc2 O1 -1_655 -1_655 61.63(18) n
Sr Sc2 O2 -1_655 1_545 44.73(19) n
Sr Sc2 O2 -1_655 -1_665 135.27(19) n
Sr Sc2 O3 -1_655 1_555 122.9(2) n
Sr Sc2 O3 -1_655 -1_655 57.1(2) n
Sr Sc2 Sr -1_665 -2_565 70.93(9) n
Sr Sc2 Sr -1_665 -2_665 71.47(9) n
Sr Sc2 O1 -1_665 1_555 54.3(2) n
Sr Sc2 O1 -1_665 -1_655 125.7(2) n
Sr Sc2 O2 -1_665 1_545 123.6(2) n
Sr Sc2 O2 -1_665 -1_665 56.5(2) n
Sr Sc2 O3 -1_665 1_555 126.0(2) n
Sr Sc2 O3 -1_665 -1_655 54.0(2) n
Sr Sc2 Sr -2_565 -2_665 109.0(4) n
Sr Sc2 O1 -2_565 1_555 48.72(18) n
Sr Sc2 O1 -2_565 -1_655 131.28(18) n
Sr Sc2 O2 -2_565 1_545 53.6(2) n
Sr Sc2 O2 -2_565 -1_665 126.4(2) n
Sr Sc2 O3 -2_565 1_555 116.4(2) n
Sr Sc2 O3 -2_565 -1_655 63.6(2) n
Sr Sc2 O1 -2_665 1_555 125.1(2) n
Sr Sc2 O1 -2_665 -1_655 54.9(2) n
Sr Sc2 O2 -2_665 1_545 114.91(15) n
Sr Sc2 O2 -2_665 -1_665 65.09(15) n
Sr Sc2 O3 -2_665 1_555 134.46(19) n
Sr Sc2 O3 -2_665 -1_655 45.54(19) n
O1 Sc2 O1 1_555 -1_655 179.9657 n
O1 Sc2 O2 1_555 1_545 90.8(4) n
O1 Sc2 O2 1_555 -1_665 89.2(4) n
O1 Sc2 O3 1_555 1_555 89.1(2) n
O1 Sc2 O3 1_555 -1_655 90.9(2) n
O1 Sc2 O2 -1_655 1_545 89.2(4) n
O1 Sc2 O2 -1_655 -1_665 90.8(4) n
O1 Sc2 O3 -1_655 1_555 90.9(2) n
O1 Sc2 O3 -1_655 -1_655 89.1(2) n
O2 Sc2 O2 1_545 -1_665 180.0 n
O2 Sc2 O3 1_545 1_555 90.6(2) n
O2 Sc2 O3 1_545 -1_655 89.4(2) n
O2 Sc2 O3 -1_665 1_555 89.4(2) n
O2 Sc2 O3 -1_665 -1_655 90.6(2) n
O3 Sc2 O3 1_555 -1_655 180.0 n
Sr Nb2 Sr 1_545 1_555 110.0(4) n
Sr Nb2 Sr 1_545 2_545 71.47(9) n
Sr Nb2 Sr 1_545 2_645 70.93(9) n
Sr Nb2 Sr 1_545 -1_655 70.0(4) n
Sr Nb2 Sr 1_545 -1_665 179.972 n
Sr Nb2 Sr 1_545 -2_565 109.07(9) n
Sr Nb2 Sr 1_545 -2_665 108.53(9) n
Sr Nb2 O1 1_545 1_555 125.7(2) n
Sr Nb2 O1 1_545 -1_655 54.3(2) n
Sr Nb2 O2 1_545 1_545 56.5(2) n
Sr Nb2 O2 1_545 -1_665 123.6(2) n
Sr Nb2 O3 1_545 1_555 54.0(2) n
Sr Nb2 O3 1_545 -1_655 126.0(2) n
Sr Nb2 Sr 1_555 2_545 70.20(9) n
Sr Nb2 Sr 1_555 2_645 69.66(9) n
Sr Nb2 Sr 1_555 -1_655 179.972 n
Sr Nb2 Sr 1_555 -1_665 70.0(4) n
Sr Nb2 Sr 1_555 -2_565 110.34(9) n
Sr Nb2 Sr 1_555 -2_665 109.80(9) n
Sr Nb2 O1 1_555 1_555 61.63(18) n
Sr Nb2 O1 1_555 -1_655 118.37(18) n
Sr Nb2 O2 1_555 1_545 135.27(19) n
Sr Nb2 O2 1_555 -1_665 44.73(19) n
Sr Nb2 O3 1_555 1_555 57.1(2) n
Sr Nb2 O3 1_555 -1_655 122.9(2) n
Sr Nb2 Sr 2_545 2_645 109.0(4) n
Sr Nb2 Sr 2_545 -1_655 109.80(9) n
Sr Nb2 Sr 2_545 -1_665 108.53(9) n
Sr Nb2 Sr 2_545 -2_565 71.0(4) n
Sr Nb2 Sr 2_545 -2_665 180.0 n
Sr Nb2 O1 2_545 1_555 54.9(2) n
Sr Nb2 O1 2_545 -1_655 125.1(2) n
Sr Nb2 O2 2_545 1_545 65.09(15) n
Sr Nb2 O2 2_545 -1_665 114.91(15) n
Sr Nb2 O3 2_545 1_555 45.54(19) n
Sr Nb2 O3 2_545 -1_655 134.46(19) n
Sr Nb2 Sr 2_645 -1_655 110.34(9) n
Sr Nb2 Sr 2_645 -1_665 109.07(9) n
Sr Nb2 Sr 2_645 -2_565 179.9802 n
Sr Nb2 Sr 2_645 -2_665 71.0(4) n
Sr Nb2 O1 2_645 1_555 131.28(18) n
Sr Nb2 O1 2_645 -1_655 48.72(18) n
Sr Nb2 O2 2_645 1_545 126.4(2) n
Sr Nb2 O2 2_645 -1_665 53.6(2) n
Sr Nb2 O3 2_645 1_555 63.6(2) n
Sr Nb2 O3 2_645 -1_655 116.4(2) n
Sr Nb2 Sr -1_655 -1_665 110.0(4) n
Sr Nb2 Sr -1_655 -2_565 69.66(9) n
Sr Nb2 Sr -1_655 -2_665 70.20(9) n
Sr Nb2 O1 -1_655 1_555 118.37(18) n
Sr Nb2 O1 -1_655 -1_655 61.63(18) n
Sr Nb2 O2 -1_655 1_545 44.73(19) n
Sr Nb2 O2 -1_655 -1_665 135.27(19) n
Sr Nb2 O3 -1_655 1_555 122.9(2) n
Sr Nb2 O3 -1_655 -1_655 57.1(2) n
Sr Nb2 Sr -1_665 -2_565 70.93(9) n
Sr Nb2 Sr -1_665 -2_665 71.47(9) n
Sr Nb2 O1 -1_665 1_555 54.3(2) n
Sr Nb2 O1 -1_665 -1_655 125.7(2) n
Sr Nb2 O2 -1_665 1_545 123.6(2) n
Sr Nb2 O2 -1_665 -1_665 56.5(2) n
Sr Nb2 O3 -1_665 1_555 126.0(2) n
Sr Nb2 O3 -1_665 -1_655 54.0(2) n
Sr Nb2 Sr -2_565 -2_665 109.0(4) n
Sr Nb2 O1 -2_565 1_555 48.72(18) n
Sr Nb2 O1 -2_565 -1_655 131.28(18) n
Sr Nb2 O2 -2_565 1_545 53.6(2) n
Sr Nb2 O2 -2_565 -1_665 126.4(2) n
Sr Nb2 O3 -2_565 1_555 116.4(2) n
Sr Nb2 O3 -2_565 -1_655 63.6(2) n
Sr Nb2 O1 -2_665 1_555 125.1(2) n
Sr Nb2 O1 -2_665 -1_655 54.9(2) n
Sr Nb2 O2 -2_665 1_545 114.91(15) n
Sr Nb2 O2 -2_665 -1_665 65.09(15) n
Sr Nb2 O3 -2_665 1_555 134.46(19) n
Sr Nb2 O3 -2_665 -1_655 45.54(19) n
O1 Nb2 O1 1_555 -1_655 179.9657 n
O1 Nb2 O2 1_555 1_545 90.8(4) n
O1 Nb2 O2 1_555 -1_665 89.2(4) n
O1 Nb2 O3 1_555 1_555 89.1(2) n
O1 Nb2 O3 1_555 -1_655 90.9(2) n
O1 Nb2 O2 -1_655 1_545 89.2(4) n
O1 Nb2 O2 -1_655 -1_665 90.8(4) n
O1 Nb2 O3 -1_655 1_555 90.9(2) n
O1 Nb2 O3 -1_655 -1_655 89.1(2) n
O2 Nb2 O2 1_545 -1_665 180.0 n
O2 Nb2 O3 1_545 1_555 90.6(2) n
O2 Nb2 O3 1_545 -1_655 89.4(2) n
O2 Nb2 O3 -1_665 1_555 89.4(2) n
O2 Nb2 O3 -1_665 -1_655 90.6(2) n
O3 Nb2 O3 1_555 -1_655 180.0 n
Sr O1 Sr 2_545 -1_665 169.5(4) n
Sr O1 Sr 2_545 -2_565 94.9(4) n
Sr O1 Sc1 2_545 1_555 86.64(17) n
Sr O1 Nb1 2_545 1_555 86.64(17) n
Sr O1 Sc2 2_545 1_555 90.7(2) n
Sr O1 Nb2 2_545 1_555 90.7(2) n
Sr O1 Sr -1_665 -2_565 95.4(2) n
Sr O1 Sc1 -1_665 1_555 90.1(2) n
Sr O1 Nb1 -1_665 1_555 90.1(2) n
Sr O1 Sc2 -1_665 1_555 90.1(2) n
Sr O1 Nb2 -1_665 1_555 90.1(2) n
Sr O1 Sc1 -2_565 1_555 97.1(2) n
Sr O1 Nb1 -2_565 1_555 97.1(2) n
Sr O1 Sc2 -2_565 1_555 96.83(19) n
Sr O1 Nb2 -2_565 1_555 96.83(19) n
Sc1 O1 Sc2 1_555 1_555 166.0(3) n
Sc1 O1 Nb2 1_555 1_555 166.0(3) n
Nb1 O1 Sc2 1_555 1_555 166.0(3) n
Nb1 O1 Nb2 1_555 1_555 166.0(3) n
Sr O2 Sr 1_555 -1_665 95.3(5) n
Sr O2 Sr 1_555 -2_575 167.5(5) n
Sr O2 Sc1 1_555 1_555 89.0(2) n
Sr O2 Nb1 1_555 1_555 89.0(2) n
Sr O2 Sc2 1_555 1_565 87.4(2) n
Sr O2 Nb2 1_555 1_565 87.4(2) n
Sr O2 Sr -1_665 -2_575 97.18(19) n
Sr O2 Sc1 -1_665 1_555 97.5(2) n
Sr O2 Nb1 -1_665 1_555 97.5(2) n
Sr O2 Sc2 -1_665 1_565 101.08(18) n
Sr O2 Nb2 -1_665 1_565 101.08(18) n
Sr O2 Sc1 -2_575 1_555 88.6(2) n
Sr O2 Nb1 -2_575 1_555 88.6(2) n
Sr O2 Sc2 -2_575 1_565 91.0(2) n
Sr O2 Nb2 -2_575 1_565 91.0(2) n
Sc1 O2 Sc2 1_555 1_565 161.3(3) n
Sc1 O2 Nb2 1_555 1_565 161.3(3) n
Nb1 O2 Sc2 1_555 1_565 161.3(3) n
Nb1 O2 Nb2 1_555 1_565 161.3(3) n
Sr O3 Sr 1_545 1_555 166.6(2) n
Sr O3 Sr 1_545 2_545 99.15(17) n
Sr O3 Sc1 1_545 2_545 89.6(3) n
Sr O3 Nb1 1_545 2_545 89.6(3) n
Sr O3 Sc2 1_545 1_555 90.1(3) n
Sr O3 Nb2 1_545 1_555 90.1(3) n
Sr O3 Sr 1_555 2_545 94.21(17) n
Sr O3 Sc1 1_555 2_545 87.9(3) n
Sr O3 Nb1 1_555 2_545 87.9(3) n
Sr O3 Sc2 1_555 1_555 88.3(3) n
Sr O3 Nb2 1_555 1_555 88.3(3) n
Sr O3 Sc1 2_545 2_545 97.6(3) n
Sr O3 Nb1 2_545 2_545 97.6(3) n
Sr O3 Sc2 2_545 1_555 100.4(3) n
Sr O3 Nb2 2_545 1_555 100.4(3) n
Sc1 O3 Sc2 2_545 1_555 161.90(19) n
Sc1 O3 Nb2 2_545 1_555 161.90(19) n
Nb1 O3 Sc2 2_545 1_555 161.90(19) n
Nb1 O3 Nb2 2_545 1_555 161.90(19) n

loop_
_geom_bond_atom_site_label_1
_geom_bond_atom_site_label_2
_geom_bond_site_symmetry_2
_geom_bond_distance
_geom_bond_publ_flag
Sr Sr 2_545 4.052(7) n
Sr Sr 2_555 4.052(7) n
Sr Sr 2_645 4.011(7) n
Sr Sr 2_655 4.011(7) n
Sr Sr -1_665 3.99(3) n
Sr Sr -1_666 4.07(3) n
Sr Sc1 1_555 3.491(8) n
Sr Sc1 1_655 3.469(9) n
Sr Sc1 2_545 3.555(8) n
Sr Sc1 2_555 3.445(8) n
Sr Nb1 1_555 3.491(8) n
Sr Nb1 1_655 3.469(9) n
Sr Nb1 2_545 3.555(8) n
Sr Nb1 2_555 3.445(8) n
Sr Sc2 1_555 3.532(8) n
Sr Sc2 1_565 3.422(8) n
Sr Sc2 2_555 3.516(9) n
Sr Sc2 2_655 3.491(8) n
Sr Nb2 1_555 3.532(8) n
Sr Nb2 1_565 3.422(8) n
Sr Nb2 2_555 3.516(9) n
Sr Nb2 2_655 3.491(8) n
Sr O1 1_555 3.123(11) n
Sr O1 2_555 2.876(11) n
Sr O1 -1_665 2.779(10) n
Sr O1 -2_666 2.642(10) n
Sr O2 1_555 2.854(11) n
Sr O2 2_545 3.234(11) n
Sr O2 -1_665 2.533(12) n
Sr O2 -2_676 2.809(10) n
Sr O3 1_555 2.967(5) n
Sr O3 1_565 2.769(5) n
Sr O3 2_555 2.551(6) n
Sr O3 2_655 3.158(6) n
Sc1 Sr 1_455 3.469(9) n
Sc1 Sr 1_555 3.491(8) n
Sc1 Sr 2_545 3.445(8) n
Sc1 Sr 2_555 3.555(8) n
Sc1 Sr -1_565 3.491(8) n
Sc1 Sr -1_665 3.469(9) n
Sc1 Sr -2_565 3.555(8) n
Sc1 Sr -2_575 3.445(8) n
Sc1 O1 1_555 2.073(4) n
Sc1 O1 -1_565 2.073(4) n
Sc1 O2 1_555 2.063(4) n
Sc1 O2 -1_565 2.063(4) n
Sc1 O3 2_555 2.072(5) n
Sc1 O3 -2_565 2.072(5) n
Nb1 Sr 1_455 3.469(9) n
Nb1 Sr 1_555 3.491(8) n
Nb1 Sr 2_545 3.445(8) n
Nb1 Sr 2_555 3.555(8) n
Nb1 Sr -1_565 3.491(8) n
Nb1 Sr -1_665 3.469(9) n
Nb1 Sr -2_565 3.555(8) n
Nb1 Sr -2_575 3.445(8) n
Nb1 O1 1_555 2.073(4) n
Nb1 O1 -1_565 2.073(4) n
Nb1 O2 1_555 2.063(4) n
Nb1 O2 -1_565 2.063(4) n
Nb1 O3 2_555 2.072(5) n
Nb1 O3 -2_565 2.072(5) n
Sc2 Sr 1_545 3.422(8) n
Sc2 Sr 1_555 3.532(8) n
Sc2 Sr 2_545 3.516(9) n
Sc2 Sr 2_645 3.491(8) n
Sc2 Sr -1_655 3.532(8) n
Sc2 Sr -1_665 3.422(8) n
Sc2 Sr -2_565 3.491(8) n
Sc2 Sr -2_665 3.516(9) n
Sc2 O1 1_555 1.989(4) n
Sc2 O1 -1_655 1.989(4) n
Sc2 O2 1_545 2.022(4) n
Sc2 O2 -1_665 2.022(4) n
Sc2 O3 1_555 2.004(5) n
Sc2 O3 -1_655 2.004(5) n
Nb2 Sr 1_545 3.422(8) n
Nb2 Sr 1_555 3.532(8) n
Nb2 Sr 2_545 3.516(9) n
Nb2 Sr 2_645 3.491(8) n
Nb2 Sr -1_655 3.532(8) n
Nb2 Sr -1_665 3.422(8) n
Nb2 Sr -2_565 3.491(8) n
Nb2 Sr -2_665 3.516(9) n
Nb2 O1 1_555 1.989(4) n
Nb2 O1 -1_655 1.989(4) n
Nb2 O2 1_545 2.022(4) n
Nb2 O2 -1_665 2.022(4) n
Nb2 O3 1_555 2.004(5) n
Nb2 O3 -1_655 2.004(5) n
O1 Sr 1_555 3.123(11) n
O1 Sr 2_545 2.876(11) n
O1 Sr -1_665 2.779(10) n
O1 Sr -2_565 2.642(10) n
O1 Sc1 1_555 2.073(4) n
O1 Nb1 1_555 2.073(4) n
O1 Sc2 1_555 1.989(4) n
O1 Nb2 1_555 1.989(4) n
O2 Sr 1_555 2.854(11) n
O2 Sr 2_555 3.234(11) n
O2 Sr -1_665 2.533(12) n
O2 Sr -2_575 2.809(10) n
O2 Sc1 1_555 2.063(4) n
O2 Nb1 1_555 2.063(4) n
O2 Sc2 1_565 2.022(4) n
O2 Nb2 1_565 2.022(4) n
O3 Sr 1_545 2.769(5) n
O3 Sr 1_555 2.967(5) n
O3 Sr 2_545 2.551(6) n
O3 Sr 2_645 3.158(6) n
O3 Sc1 2_545 2.072(5) n
O3 Nb1 2_545 2.072(5) n
O3 Sc2 1_555 2.004(5) n
O3 Nb2 1_555 2.004(5) n
